data_7717132
loop_
_publ_author_name
'Stauder, Rita'
'Str&#xf6;bele, Markus'
'Bettinger, Holger F.'

_publ_section_title
;
 Efficient synthesis of an unsupported aryl substituted iminoborane chain
 (HNArBH)<sub>2</sub>NAr (Ar = [1,1'-biphenyl]-2-yl).
;
_journal_issue 40
_journal_name_full 'Dalton transactions (Cambridge, England : 2003)'
_journal_page_first 16467
_journal_page_last 16469
_journal_paper_doi 10.1039/d4dt02280g
_journal_volume 53
_journal_year 2024
_chemical_formula_moiety 'C36 H31 B2 N3'
_chemical_formula_sum 'C36 H31 B2 N3'
_chemical_formula_weight 527.316
_space_group_crystal_system monoclinic
_space_group_IT_number 14
_space_group_name_Hall '-P 2yn'
_space_group_name_H-M_alt 'P 1 21/n 1'
_symmetry_Int_Tables_number 14
_atom_sites_solution_primary dual
_audit_creation_date 2023-11-14
_audit_creation_method
;
Olex2 1.5-ac5-024
(compiled 2022.04.12 svn.rca3783a0 for Rigaku Oxford Diffraction, GUI svn.r6498)
;
_audit_update_record
;
2023-11-14 deposited with the CCDC.	2024-09-20 downloaded from the CCDC.
;
_cell_angle_alpha 90
_cell_angle_beta 109.964(6)
_cell_angle_gamma 90
_cell_formula_units_Z 8
_cell_length_a 23.5173(12)
_cell_length_b 9.9015(4)
_cell_length_c 26.2782(13)
_cell_measurement_reflns_used 4912
_cell_measurement_temperature 100.00(11)
_cell_measurement_theta_max 74.7430
_cell_measurement_theta_min 4.0130
_cell_volume 5751.3(5)
_computing_cell_refinement 'CrysAlisPro 1.171.42.70a (Rigaku OD, 2022)'
_computing_data_collection 'CrysAlisPro 1.171.42.70a (Rigaku OD, 2022)'
_computing_data_reduction 'CrysAlisPro 1.171.42.70a (Rigaku OD, 2022)'
_computing_molecular_graphics 'Olex2 1.5-ac5-024 (Dolomanov et al., 2009)'
_computing_publication_material 'Olex2 1.5-ac5-024 (Dolomanov et al., 2009)'
_computing_structure_refinement 'olex2.refine 1.5-ac5-024 (Bourhis et al., 2015)'
_computing_structure_solution 'SHELXT  (Sheldrick, 2015)'
_diffrn_ambient_environment N~2~
_diffrn_ambient_temperature 100.00(11)
_diffrn_detector 'Hybrid Pixel Array Detector'
_diffrn_detector_area_resol_mean 10.0000
_diffrn_detector_type HyPix
_diffrn_measured_fraction_theta_full 0.9940
_diffrn_measured_fraction_theta_max 0.9448
_diffrn_measurement_details
;
List of Runs (angles in degrees, time in seconds):

  # Type    Start    End  Width  t~exp~   \w     \q     \k     \f   Frames
#--------------------------------------------------------------------------
  1  \w    -76.00 -42.00   0.50   16.29    --  -43.85 123.00 -61.00   68
  2  \w    -39.00 -13.00   0.50   16.29    --  -43.85 123.00 -61.00   52
  3  \w     42.00  89.00   0.50   16.29    --   43.85-123.00-142.00   94
  4  \w   -154.00 -94.00   0.50   30.15    --  -96.00-123.00-142.00  120
  5  \w    -73.00 -48.00   0.50   30.15    --  -96.00 123.00 -61.00   50
  6  \w    121.00 146.00   0.50   30.15    --  107.76 123.00 -61.00   50
  7  \w    -80.00 -54.00   0.50   16.29    --  -43.85 140.00-180.00   52
  8  \w    -27.00  32.00   0.50   16.29    --  -43.85  19.00-120.00  118
  9  \w    -19.00  35.00   0.50   16.29    --  -43.85  19.00 120.00  108
 10  \w    -25.00  34.00   0.50   16.29    --  -43.85  19.00  60.00  118
 11  \w    -27.00  34.00   0.50   16.29    --  -43.85  19.00   0.00  122
 12  \w   -145.00-114.00   0.50   30.15    --  -96.00 -77.00-120.00   62
 13  \w    -47.00 -21.00   0.50   30.15    --  -96.00  45.00  90.00   52
 14  \w    -49.00 -21.00   0.50   30.15    --  -96.00  45.00 -60.00   56
 15  \w    -51.00 -25.00   0.50   30.15    --  -96.00  45.00-120.00   52
 16  \w    -48.00 -22.00   0.50   30.15    --  -96.00  45.00 150.00   52
 17  \w    -50.00 -21.00   0.50   30.15    --  -96.00  45.00 120.00   58
 18  \w   -170.00 -92.00   0.50   30.15    --  -96.00 -61.00  60.00  156
 19  \w     37.00  99.00   0.50   30.15    --  107.76 -94.00 -60.00  124
 20  \w     40.00  70.00   0.50   30.15    --  107.76 -61.00-150.00   60
 21  \w    124.00 149.00   0.50   30.15    --  107.76  77.00-150.00   50
 22  \w     65.00  91.00   0.50   30.15    --  107.76 -94.00 -30.00   52
 23  \w     35.00  99.00   0.50   30.15    --  107.76 -94.00-180.00  128
 24  \w     48.00  99.00   0.50   30.15    --  107.76 -94.00-120.00  102
 25  \w     53.00  96.00   0.50   30.15    --  107.76 -94.00 -90.00   86
 26  \w    110.00 176.00   0.50   30.15    --  107.76  61.00 -60.00  132
 27  \w    112.00 155.00   0.50   30.15    --  107.76 125.00  60.00   86
 28  \w     35.00  84.00   0.50   30.15    --  107.76-123.00-142.00   98
;
_diffrn_measurement_device 'four-circle diffractometer'
_diffrn_measurement_device_type 'XtaLAB Synergy, Dualflex, HyPix'
_diffrn_measurement_method '\w scans'
_diffrn_orient_matrix_type 'CrysAlisPro convention (1999,Acta A55,543-557)'
_diffrn_orient_matrix_UB_11 -0.0604053000
_diffrn_orient_matrix_UB_12 -0.0307495000
_diffrn_orient_matrix_UB_13 -0.0452631000
_diffrn_orient_matrix_UB_21 0.0150251000
_diffrn_orient_matrix_UB_22 -0.1519564000
_diffrn_orient_matrix_UB_23 0.0053010000
_diffrn_orient_matrix_UB_31 -0.0312748000
_diffrn_orient_matrix_UB_32 -0.0136048000
_diffrn_orient_matrix_UB_33 0.0425905000
_diffrn_radiation_monochromator mirror
_diffrn_radiation_probe x-ray
_diffrn_radiation_type 'Cu K\a'
_diffrn_radiation_wavelength 1.54184
_diffrn_reflns_av_R_equivalents 0.0344
_diffrn_reflns_av_unetI/netI 0.0341
_diffrn_reflns_Laue_measured_fraction_full 0.9940
_diffrn_reflns_Laue_measured_fraction_max 0.9448
_diffrn_reflns_limit_h_max 25
_diffrn_reflns_limit_h_min -29
_diffrn_reflns_limit_k_max 11
_diffrn_reflns_limit_k_min -12
_diffrn_reflns_limit_l_max 32
_diffrn_reflns_limit_l_min -22
_diffrn_reflns_number 42123
_diffrn_reflns_point_group_measured_fraction_full 0.9940
_diffrn_reflns_point_group_measured_fraction_max 0.9448
_diffrn_reflns_theta_full 67.6840
_diffrn_reflns_theta_max 75.70
_diffrn_reflns_theta_min 4.00
_diffrn_source 'micro-focus sealed X-ray tube'
_diffrn_source_type 'PhotonJet (Cu) X-ray Source'
_exptl_absorpt_coefficient_mu 0.537
_exptl_absorpt_correction_T_max 0.982
_exptl_absorpt_correction_T_min 0.945
_exptl_absorpt_correction_type analytical
_exptl_absorpt_process_details
;
CrysAlisPro 1.171.42.70a (Rigaku Oxford Diffraction, 2022)
Analytical numeric absorption correction using a multifaceted crystal
model based on expressions derived by R.C. Clark & J.S. Reid.
(Clark, R. C. & Reid, J. S. (1995). Acta Cryst. A51, 887-897)
Empirical absorption correction using spherical harmonics,
implemented in SCALE3 ABSPACK scaling algorithm.
;
_exptl_crystal_colour 'clear colourless'
_exptl_crystal_colour_lustre clear
_exptl_crystal_colour_primary colourless
_exptl_crystal_density_diffrn 1.218
_exptl_crystal_description plate
_exptl_crystal_F_000 2230.465
_exptl_crystal_size_max 0.17
_exptl_crystal_size_mid 0.11
_exptl_crystal_size_min 0.05
_refine_diff_density_max 0.2826
_refine_diff_density_min -0.1919
_refine_diff_density_rms 0.0461
_refine_ls_d_res_high 0.7956
_refine_ls_d_res_low 11.0520
_refine_ls_goodness_of_fit_ref 1.0298
_refine_ls_hydrogen_treatment refall
_refine_ls_matrix_type full
_refine_ls_number_constraints 0
_refine_ls_number_parameters 1297
_refine_ls_number_reflns 11296
_refine_ls_number_restraints 6
_refine_ls_restrained_S_all 1.0295
_refine_ls_R_factor_all 0.0482
_refine_ls_R_factor_gt 0.0309
_refine_ls_shift/su_max -0.0007
_refine_ls_shift/su_mean 0.0000
_refine_ls_structure_factor_coef Fsqd
_refine_ls_weighting_details 'w=1/[\s^2^(Fo^2^)+(0.0436P)^2^+0.1693P] where P=(Fo^2^+2Fc^2^)/3'
_refine_ls_weighting_scheme calc
_refine_ls_wR_factor_gt 0.0747
_refine_ls_wR_factor_ref 0.0812
_reflns_Friedel_coverage 0.0
_reflns_limit_h_max 17
_reflns_limit_h_min -29
_reflns_limit_k_max 12
_reflns_limit_k_min 0
_reflns_limit_l_max 32
_reflns_limit_l_min -17
_reflns_number_gt 8660
_reflns_number_total 11296
_reflns_threshold_expression I>=2u(I)
_cod_data_source_file d4dt02280g2.cif
_cod_data_source_block RS1
_cod_depositor_comments 'Adding full bibliography for 7717132.cif.'
_cod_original_sg_symbol_Hall '-P 2ybc (x-z,y,z)'
_cod_database_code 7717132
_chemical_oxdiff_formula 'C72 H62 N6 B4'
_olex2_refinement_description
;
1. Uiso/Uaniso restraints and constraints
Uanis(H3b) \\sim Ueq: with sigma of 0.001 and sigma for terminal atoms of 0.002
;
_olex2_submission_special_instructions 'No special instructions were received'
_oxdiff_exptl_absorpt_empirical_details
;
Empirical correction (ABSPACK) includes:
- Absorption correction using spherical harmonics
- Frame scaling
- Detector area scaling
- B-factor correction
;
_oxdiff_exptl_absorpt_empirical_full_max 3.957
_oxdiff_exptl_absorpt_empirical_full_min 0.321

loop_
_space_group_symop_id
_space_group_symop_operation_xyz
1 x,y,z
2 -x+1/2,y+1/2,-z+1/2
3 -x,-y,-z
4 x-1/2,-y-1/2,z-1/2

loop_
_atom_site_label
_atom_site_type_symbol
_atom_site_fract_x
_atom_site_fract_y
_atom_site_fract_z
_atom_site_U_iso_or_equiv
_atom_site_adp_type
_atom_site_occupancy
_atom_site_refinement_flags_posn
_atom_site_refinement_flags_adp
B1 B 0.64486(5) 0.07031(13) 0.23655(4) 0.0225(2) Uani 1.000000 . .
H1 H 0.6611(5) -0.0420(12) 0.2307(4) 0.029(3) Uani 1.000000 . .
B2 B 0.61862(5) -0.01482(13) 0.31538(4) 0.0228(2) Uani 1.000000 . .
H2 H 0.6384(5) -0.1240(11) 0.3098(4) 0.027(3) Uani 1.000000 . .
B3 B 0.87984(5) 0.23627(13) 0.67832(4) 0.0231(2) Uani 1.000000 . .
H3b H 0.8614(4) 0.1227(11) 0.6851(4) 0.016(2) Uani 1.000000 . U
B4 B 0.85544(5) 0.32469(14) 0.75772(4) 0.0236(2) Uani 1.000000 . .
H4a H 0.8384(5) 0.2098(11) 0.7638(4) 0.022(3) Uani 1.000000 . .
C1 C 0.67446(5) 0.18544(12) 0.16194(4) 0.0237(2) Uani 1.000000 . .
C2 C 0.69586(5) 0.07128(13) 0.14274(4) 0.0282(2) Uani 1.000000 . .
H2a H 0.6916(7) -0.0254(15) 0.1588(5) 0.051(4) Uani 1.000000 . .
C3 C 0.71942(5) 0.08283(14) 0.10097(4) 0.0313(3) Uani 1.000000 . .
H3 H 0.7359(6) -0.0063(16) 0.0867(6) 0.054(4) Uani 1.000000 . .
C4 C 0.72203(6) 0.20781(13) 0.07765(5) 0.0345(3) Uani 1.000000 . .
H4 H 0.7406(6) 0.2180(15) 0.0456(5) 0.051(4) Uani 1.000000 . .
C5 C 0.70030(5) 0.32168(14) 0.09631(5) 0.0319(3) Uani 1.000000 . .
H5 H 0.7024(7) 0.4227(15) 0.0797(6) 0.055(4) Uani 1.000000 . .
C6 C 0.67639(5) 0.31227(12) 0.13817(4) 0.0244(2) Uani 1.000000 . .
C7 C 0.65247(5) 0.43383(11) 0.15769(4) 0.0236(2) Uani 1.000000 . .
C8 C 0.59300(5) 0.47631(13) 0.13180(5) 0.0283(2) Uani 1.000000 . .
H8 H 0.5643(6) 0.4169(16) 0.0970(5) 0.049(4) Uani 1.000000 . .
C9 C 0.57048(6) 0.58944(13) 0.15030(5) 0.0313(3) Uani 1.000000 . .
H9 H 0.5233(6) 0.6172(17) 0.1297(6) 0.059(4) Uani 1.000000 . .
C10 C 0.60704(6) 0.66083(13) 0.19493(5) 0.0339(3) Uani 1.000000 . .
H10 H 0.5898(6) 0.7475(16) 0.2100(6) 0.057(4) Uani 1.000000 . .
C11 C 0.66606(6) 0.61839(14) 0.22166(5) 0.0356(3) Uani 1.000000 . .
H11 H 0.6934(6) 0.6705(16) 0.2565(5) 0.059(4) Uani 1.000000 . .
C12 C 0.68856(6) 0.50506(13) 0.20326(5) 0.0312(3) Uani 1.000000 . .
H12 H 0.7344(6) 0.4701(16) 0.2251(5) 0.054(4) Uani 1.000000 . .
C13 C 0.59714(4) 0.22492(11) 0.28436(4) 0.0215(2) Uani 1.000000 . .
C14 C 0.54398(5) 0.27020(12) 0.24499(4) 0.0250(2) Uani 1.000000 . .
H14 H 0.5212(5) 0.2043(15) 0.2113(5) 0.043(4) Uani 1.000000 . .
C15 C 0.52079(5) 0.39780(12) 0.24824(4) 0.0282(2) Uani 1.000000 . .
H15 H 0.4799(6) 0.4306(16) 0.2162(5) 0.052(4) Uani 1.000000 . .
C16 C 0.55043(5) 0.48193(13) 0.29154(4) 0.0289(2) Uani 1.000000 . .
H16 H 0.5333(6) 0.5841(16) 0.2950(5) 0.051(4) Uani 1.000000 . .
C17 C 0.60307(5) 0.43717(12) 0.33103(4) 0.0271(2) Uani 1.000000 . .
H17 H 0.6272(6) 0.5007(14) 0.3653(5) 0.041(3) Uani 1.000000 . .
C18 C 0.62756(5) 0.30958(11) 0.32834(4) 0.0225(2) Uani 1.000000 . .
C19 C 0.68335(5) 0.26753(11) 0.37213(4) 0.0230(2) Uani 1.000000 . .
C20 C 0.73607(5) 0.23382(12) 0.36178(5) 0.0274(2) Uani 1.000000 . .
H20 H 0.7364(5) 0.2392(15) 0.3206(4) 0.040(4) Uani 1.000000 . .
C21 C 0.78795(6) 0.19684(13) 0.40425(5) 0.0337(3) Uani 1.000000 . .
H21 H 0.8295(6) 0.1748(17) 0.3954(6) 0.059(4) Uani 1.000000 . .
C22 C 0.78703(6) 0.18987(13) 0.45706(5) 0.0365(3) Uani 1.000000 . .
H22 H 0.8272(6) 0.1587(17) 0.4897(5) 0.059(5) Uani 1.000000 . .
C23 C 0.73462(6) 0.22281(13) 0.46741(5) 0.0349(3) Uani 1.000000 . .
H23 H 0.7347(7) 0.2214(17) 0.5098(5) 0.060(5) Uani 1.000000 . .
C24 C 0.68343(5) 0.26316(13) 0.42528(4) 0.0294(2) Uani 1.000000 . .
H24 H 0.6419(6) 0.2891(16) 0.4325(5) 0.052(4) Uani 1.000000 . .
C25 C 0.58985(5) -0.08489(12) 0.39664(4) 0.0239(2) Uani 1.000000 . .
C26 C 0.61039(5) -0.21799(12) 0.39836(4) 0.0298(3) Uani 1.000000 . .
H26 H 0.6265(7) -0.2527(15) 0.3660(6) 0.056(4) Uani 1.000000 . .
C27 C 0.60968(6) -0.30450(14) 0.43982(5) 0.0357(3) Uani 1.000000 . .
H27 H 0.6256(7) -0.4078(17) 0.4409(5) 0.062(4) Uani 1.000000 . .
C28 C 0.58882(6) -0.26042(14) 0.48050(5) 0.0366(3) Uani 1.000000 . .
H28 H 0.5889(7) -0.3256(16) 0.5135(6) 0.064(5) Uani 1.000000 . .
C29 C 0.56781(5) -0.12911(13) 0.47887(4) 0.0310(3) Uani 1.000000 . .
H29 H 0.5518(6) -0.0956(14) 0.5102(5) 0.049(4) Uani 1.000000 . .
C30 C 0.56698(5) -0.04035(12) 0.43708(4) 0.0249(2) Uani 1.000000 . .
C31 C 0.54355(5) 0.09853(12) 0.43749(4) 0.0259(2) Uani 1.000000 . .
C32 C 0.56721(6) 0.18000(14) 0.48344(5) 0.0325(3) Uani 1.000000 . .
H32 H 0.6036(6) 0.1417(18) 0.5174(5) 0.057(5) Uani 1.000000 . .
C33 C 0.54526(6) 0.31012(15) 0.48428(6) 0.0406(3) Uani 1.000000 . .
H33 H 0.5631(7) 0.3710(17) 0.5202(7) 0.068(5) Uani 1.000000 . .
C34 C 0.50015(7) 0.36177(15) 0.43925(6) 0.0450(3) Uani 1.000000 . .
H34 H 0.4835(8) 0.4646(17) 0.4392(6) 0.068(5) Uani 1.000000 . .
C35 C 0.47543(7) 0.28108(15) 0.39387(6) 0.0432(3) Uani 1.000000 . .
H35 H 0.4392(8) 0.3181(17) 0.3589(6) 0.073(5) Uani 1.000000 . .
C36 C 0.49667(6) 0.15012(14) 0.39318(5) 0.0328(3) Uani 1.000000 . .
H36 H 0.4767(6) 0.0876(16) 0.3579(5) 0.051(4) Uani 1.000000 . .
C37 C 0.90977(4) 0.16425(11) 0.59776(4) 0.0218(2) Uani 1.000000 . .
C38 C 0.88997(5) 0.03050(12) 0.59586(4) 0.0269(2) Uani 1.000000 . .
H38 H 0.8689(6) -0.0030(14) 0.6243(5) 0.051(4) Uani 1.000000 . .
C39 C 0.89649(5) -0.05913(13) 0.55723(4) 0.0286(2) Uani 1.000000 . .
H39 H 0.8810(6) -0.1622(15) 0.5562(5) 0.049(4) Uani 1.000000 . .
C40 C 0.92331(5) -0.01697(13) 0.52013(4) 0.0288(2) Uani 1.000000 . .
H40 H 0.9274(7) -0.0858(16) 0.4901(5) 0.058(4) Uani 1.000000 . .
C41 C 0.94253(5) 0.11588(12) 0.52148(4) 0.0267(2) Uani 1.000000 . .
H41 H 0.9615(6) 0.1487(15) 0.4924(5) 0.052(4) Uani 1.000000 . .
C42 C 0.93631(4) 0.20783(11) 0.55982(4) 0.0226(2) Uani 1.000000 . .
C43 C 0.95510(5) 0.35115(12) 0.55907(4) 0.0239(2) Uani 1.000000 . .
C44 C 0.92099(5) 0.43837(13) 0.51823(5) 0.0285(2) Uani 1.000000 . .
H44 H 0.8810(5) 0.4012(15) 0.4861(5) 0.046(4) Uani 1.000000 . .
C45 C 0.93720(6) 0.57372(14) 0.51835(5) 0.0337(3) Uani 1.000000 . .
H45 H 0.9107(6) 0.6364(16) 0.4861(6) 0.058(4) Uani 1.000000 . .
C46 C 0.98761(6) 0.62292(14) 0.55928(5) 0.0361(3) Uani 1.000000 . .
H46 H 1.0008(7) 0.7292(15) 0.5597(6) 0.056(4) Uani 1.000000 . .
C47 C 1.02249(6) 0.53673(15) 0.59968(5) 0.0381(3) Uani 1.000000 . .
H47 H 1.0645(7) 0.5701(17) 0.6325(6) 0.066(5) Uani 1.000000 . .
C48 C 1.00629(6) 0.40128(14) 0.59949(5) 0.0320(3) Uani 1.000000 . .
H48 H 1.0345(6) 0.3352(17) 0.6309(5) 0.056(4) Uani 1.000000 . .
C49 C 0.90140(5) 0.47653(11) 0.70770(4) 0.0222(2) Uani 1.000000 . .
C50 C 0.95759(5) 0.51795(12) 0.74340(4) 0.0260(2) Uani 1.000000 . .
H50 H 0.9830(5) 0.4487(15) 0.7746(5) 0.044(4) Uani 1.000000 . .
C51 C 0.98085(5) 0.64501(12) 0.73899(5) 0.0294(2) Uani 1.000000 . .
H51 H 1.0256(5) 0.6756(16) 0.7680(5) 0.048(4) Uani 1.000000 . .
C52 C 0.94805(5) 0.73194(13) 0.69787(4) 0.0296(2) Uani 1.000000 . .
H52 H 0.9657(6) 0.8308(14) 0.6944(5) 0.051(4) Uani 1.000000 . .
C53 C 0.89229(5) 0.69127(12) 0.66225(5) 0.0276(2) Uani 1.000000 . .
H53 H 0.8660(6) 0.7610(15) 0.6305(5) 0.042(3) Uani 1.000000 . .
C54 C 0.86764(5) 0.56463(11) 0.66640(4) 0.0237(2) Uani 1.000000 . .
C55 C 0.80741(5) 0.52999(11) 0.62710(4) 0.0236(2) Uani 1.000000 . .
C56 C 0.75890(5) 0.49624(12) 0.64399(4) 0.0259(2) Uani 1.000000 . .
H56 H 0.7654(5) 0.4951(14) 0.6869(4) 0.036(3) Uani 1.000000 . .
C57 C 0.70188(5) 0.47231(12) 0.60599(5) 0.0296(2) Uani 1.000000 . .
H57 H 0.6630(6) 0.4463(15) 0.6193(5) 0.045(4) Uani 1.000000 . .
C58 C 0.69311(6) 0.47982(13) 0.55097(5) 0.0319(3) Uani 1.000000 . .
H58 H 0.6485(6) 0.4598(16) 0.5203(5) 0.051(4) Uani 1.000000 . .
C59 C 0.74122(5) 0.51324(13) 0.53380(4) 0.0315(3) Uani 1.000000 . .
H59 H 0.7334(6) 0.5174(17) 0.4892(4) 0.053(5) Uani 1.000000 . .
C60 C 0.79798(5) 0.53829(12) 0.57160(4) 0.0273(2) Uani 1.000000 . .
H60 H 0.8370(5) 0.5645(16) 0.5583(5) 0.046(4) Uani 1.000000 . .
C61 C 0.82737(5) 0.44570(12) 0.83215(4) 0.0240(2) Uani 1.000000 . .
C62 C 0.80646(5) 0.33304(13) 0.85263(4) 0.0287(2) Uani 1.000000 . .
H62 H 0.8122(7) 0.2300(15) 0.8373(6) 0.055(4) Uani 1.000000 . .
C63 C 0.78122(5) 0.34822(13) 0.89320(4) 0.0310(3) Uani 1.000000 . .
H63 H 0.7666(6) 0.2589(14) 0.9101(5) 0.050(4) Uani 1.000000 . .
C64 C 0.77579(5) 0.47576(13) 0.91335(5) 0.0336(3) Uani 1.000000 . .
H64 H 0.7586(6) 0.4836(16) 0.9462(6) 0.060(5) Uani 1.000000 . .
C65 C 0.79701(5) 0.58809(14) 0.89331(5) 0.0313(3) Uani 1.000000 . .
H65 H 0.7940(7) 0.6890(16) 0.9083(6) 0.059(4) Uani 1.000000 . .
C66 C 0.82345(5) 0.57473(12) 0.85328(4) 0.0251(2) Uani 1.000000 . .
C67 C 0.84886(5) 0.69425(12) 0.83384(4) 0.0249(2) Uani 1.000000 . .
C68 C 0.90853(5) 0.73383(13) 0.86120(5) 0.0296(2) Uani 1.000000 . .
H68 H 0.9344(6) 0.6750(16) 0.8955(5) 0.056(4) Uani 1.000000 . .
C69 C 0.93285(6) 0.84554(14) 0.84332(5) 0.0340(3) Uani 1.000000 . .
H69 H 0.9798(6) 0.8754(17) 0.8650(6) 0.058(4) Uani 1.000000 . .
C70 C 0.89795(6) 0.91759(14) 0.79787(5) 0.0345(3) Uani 1.000000 . .
H70 H 0.9154(7) 1.0037(17) 0.7818(6) 0.062(4) Uani 1.000000 . .
C71 C 0.83879(6) 0.87735(13) 0.76994(5) 0.0342(3) Uani 1.000000 . .
H71 H 0.8123(6) 0.9337(17) 0.7347(5) 0.059(4) Uani 1.000000 . .
C72 C 0.81451(6) 0.76578(13) 0.78782(4) 0.0295(2) Uani 1.000000 . .
H72 H 0.7689(6) 0.7329(16) 0.7655(5) 0.052(4) Uani 1.000000 . .
N1 N 0.65095(4) 0.17952(11) 0.20438(4) 0.0252(2) Uani 1.000000 . .
H1a H 0.6376(7) 0.2701(15) 0.2125(5) 0.041(4) Uani 1.000000 . .
N2 N 0.61977(4) 0.09307(9) 0.27886(3) 0.02189(18) Uani 1.000000 . .
N3 N 0.59332(4) 0.00525(11) 0.35651(3) 0.02368(19) Uani 1.000000 . .
H3a H 0.5785(6) 0.0964(15) 0.3612(5) 0.032(3) Uani 1.000000 . .
N4 N 0.90276(4) 0.25708(11) 0.63557(3) 0.02344(19) Uani 1.000000 . .
H4b H 0.9179(6) 0.3509(15) 0.6315(5) 0.036(4) Uani 1.000000 . .
N5 N 0.87912(4) 0.34506(9) 0.71445(3) 0.02231(19) Uani 1.000000 . .
N6 N 0.85219(4) 0.43545(11) 0.79050(4) 0.0259(2) Uani 1.000000 . .
H6 H 0.8669(7) 0.5254(14) 0.7823(5) 0.037(3) Uani 1.000000 . .

loop_
_atom_site_aniso_label
_atom_site_aniso_U_11
_atom_site_aniso_U_22
_atom_site_aniso_U_33
_atom_site_aniso_U_12
_atom_site_aniso_U_13
_atom_site_aniso_U_23
B1 0.0304(6) 0.0203(7) 0.0204(5) 0.0011(5) 0.0133(5) 0.0000(5)
H1 0.037(7) 0.027(8) 0.022(6) 0.012(6) 0.009(5) -0.001(6)
B2 0.0310(6) 0.0199(7) 0.0210(5) 0.0008(5) 0.0135(5) 0.0002(5)
H2 0.039(7) 0.012(7) 0.035(6) 0.013(6) 0.019(6) -0.006(6)
B3 0.0320(6) 0.0207(7) 0.0206(5) -0.0004(5) 0.0140(5) -0.0010(5)
H3b 0.018(3) 0.015(3) 0.017(3) -0.0009(10) 0.0066(10) 0.0002(10)
B4 0.0319(6) 0.0207(7) 0.0221(5) 0.0003(5) 0.0144(5) 0.0004(5)
H4a 0.032(7) 0.016(7) 0.022(6) -0.015(5) 0.015(5) 0.004(5)
C1 0.0312(5) 0.0216(6) 0.0234(4) 0.0025(4) 0.0159(4) 0.0014(4)
C2 0.0412(6) 0.0225(7) 0.0287(5) 0.0058(5) 0.0221(5) 0.0039(5)
H2a 0.089(11) 0.029(9) 0.047(8) 0.011(8) 0.040(8) 0.009(7)
C3 0.0442(6) 0.0272(7) 0.0319(5) 0.0067(5) 0.0251(5) 0.0026(5)
H3 0.074(10) 0.038(10) 0.063(10) 0.017(8) 0.041(9) 0.006(8)
C4 0.0503(7) 0.0304(7) 0.0359(6) 0.0048(5) 0.0317(6) 0.0031(5)
H4 0.073(10) 0.055(11) 0.051(8) 0.009(8) 0.054(8) 0.002(7)
C5 0.0466(7) 0.0254(7) 0.0341(6) 0.0035(5) 0.0275(5) 0.0051(5)
H5 0.086(11) 0.025(10) 0.078(10) -0.002(8) 0.059(9) 0.007(8)
C6 0.0307(5) 0.0223(6) 0.0257(5) 0.0022(4) 0.0168(4) 0.0024(4)
C7 0.0288(5) 0.0208(6) 0.0249(5) 0.0010(4) 0.0139(4) 0.0027(4)
C8 0.0306(6) 0.0284(7) 0.0287(5) 0.0026(5) 0.0139(5) 0.0015(5)
H8 0.040(8) 0.059(12) 0.041(8) -0.004(8) 0.003(7) -0.008(8)
C9 0.0346(6) 0.0286(7) 0.0354(6) 0.0065(5) 0.0181(5) 0.0034(5)
H9 0.047(9) 0.059(12) 0.070(10) 0.022(8) 0.019(8) 0.009(9)
C10 0.0440(7) 0.0242(7) 0.0407(6) 0.0041(5) 0.0239(6) -0.0009(5)
H10 0.073(10) 0.037(10) 0.070(10) 0.010(8) 0.037(9) -0.008(8)
C11 0.0428(7) 0.0287(7) 0.0371(6) -0.0019(6) 0.0161(6) -0.0086(6)
H11 0.061(9) 0.059(12) 0.045(8) -0.006(8) 0.005(7) -0.042(8)
C12 0.0324(6) 0.0290(7) 0.0328(5) 0.0013(5) 0.0119(5) -0.0029(5)
H12 0.041(9) 0.058(12) 0.052(9) 0.010(8) -0.001(7) -0.004(8)
C13 0.0281(5) 0.0190(5) 0.0207(4) 0.0016(4) 0.0125(4) 0.0009(4)
C14 0.0302(6) 0.0229(6) 0.0236(5) 0.0021(5) 0.0112(4) 0.0009(5)
H14 0.037(8) 0.042(10) 0.046(8) 0.004(7) 0.007(7) -0.001(7)
C15 0.0323(6) 0.0246(6) 0.0294(5) 0.0050(5) 0.0126(5) 0.0029(5)
H15 0.054(9) 0.044(11) 0.052(8) 0.012(8) 0.008(7) 0.011(8)
C16 0.0344(6) 0.0219(6) 0.0328(5) 0.0042(5) 0.0146(5) -0.0006(5)
H16 0.062(10) 0.032(10) 0.052(9) -0.007(8) 0.012(8) -0.015(8)
C17 0.0331(6) 0.0206(6) 0.0300(5) 0.0034(5) 0.0139(5) -0.0030(5)
H17 0.058(9) 0.024(9) 0.033(7) 0.001(7) 0.004(6) -0.015(7)
C18 0.0287(5) 0.0191(6) 0.0229(4) 0.0009(4) 0.0130(4) -0.0008(4)
C19 0.0277(5) 0.0206(6) 0.0233(5) -0.0001(4) 0.0119(4) -0.0021(4)
C20 0.0275(6) 0.0253(6) 0.0312(6) 0.0014(5) 0.0124(5) -0.0050(5)
H20 0.031(7) 0.068(12) 0.024(6) -0.005(7) 0.013(6) 0.002(7)
C21 0.0296(6) 0.0288(7) 0.0396(6) 0.0032(5) 0.0076(5) -0.0083(5)
H21 0.046(9) 0.064(13) 0.071(10) -0.006(8) 0.027(8) -0.033(9)
C22 0.0375(7) 0.0303(7) 0.0334(6) 0.0046(5) 0.0013(5) -0.0041(5)
H22 0.039(8) 0.070(13) 0.038(8) -0.001(8) -0.026(7) 0.009(8)
C23 0.0427(7) 0.0320(7) 0.0268(6) 0.0026(5) 0.0076(5) 0.0003(5)
H23 0.085(11) 0.081(15) 0.014(6) 0.007(9) 0.016(7) -0.002(7)
C24 0.0349(6) 0.0304(7) 0.0244(5) -0.0003(5) 0.0120(5) -0.0007(5)
H24 0.058(9) 0.058(12) 0.055(9) 0.007(8) 0.040(8) 0.006(8)
C25 0.0308(5) 0.0237(6) 0.0209(4) 0.0002(4) 0.0136(4) 0.0018(4)
C26 0.0461(6) 0.0229(6) 0.0266(5) 0.0047(5) 0.0203(5) 0.0048(5)
H26 0.093(12) 0.037(10) 0.057(9) 0.010(8) 0.050(9) -0.000(8)
C27 0.0572(8) 0.0273(7) 0.0310(6) 0.0088(6) 0.0261(6) 0.0091(6)
H27 0.102(13) 0.044(12) 0.042(8) 0.011(10) 0.027(9) 0.004(8)
C28 0.0537(7) 0.0326(7) 0.0330(6) 0.0086(6) 0.0270(6) 0.0114(6)
H28 0.101(12) 0.047(11) 0.060(9) 0.019(9) 0.049(9) 0.027(8)
C29 0.0402(6) 0.0332(7) 0.0276(5) 0.0052(5) 0.0220(5) 0.0070(5)
H29 0.076(10) 0.030(9) 0.057(8) 0.010(7) 0.044(8) 0.002(7)
C30 0.0296(5) 0.0269(6) 0.0221(5) 0.0005(5) 0.0140(4) 0.0030(4)
C31 0.0303(5) 0.0277(6) 0.0248(5) 0.0006(5) 0.0161(4) -0.0003(5)
C32 0.0333(6) 0.0379(8) 0.0309(6) -0.0028(6) 0.0167(5) -0.0096(6)
H32 0.029(8) 0.098(15) 0.030(7) -0.014(8) -0.008(6) -0.029(8)
C33 0.0491(8) 0.0344(8) 0.0494(7) -0.0072(6) 0.0312(7) -0.0140(7)
H33 0.063(10) 0.048(12) 0.106(13) -0.025(9) 0.047(10) -0.043(10)
C34 0.0671(9) 0.0294(8) 0.0546(8) 0.0096(7) 0.0416(8) 0.0029(7)
H34 0.111(14) 0.033(11) 0.074(11) 0.016(10) 0.049(10) 0.005(9)
C35 0.0618(9) 0.0384(8) 0.0382(7) 0.0200(7) 0.0286(7) 0.0088(6)
H35 0.104(13) 0.058(13) 0.044(9) 0.053(10) 0.009(9) 0.007(8)
C36 0.0418(7) 0.0335(7) 0.0265(5) 0.0095(6) 0.0161(5) 0.0024(5)
H36 0.053(9) 0.059(12) 0.029(7) 0.015(8) -0.003(6) -0.013(7)
C37 0.0292(5) 0.0200(6) 0.0199(4) 0.0016(4) 0.0131(4) -0.0001(4)
C38 0.0406(6) 0.0200(6) 0.0259(5) -0.0016(5) 0.0190(5) -0.0016(5)
H38 0.090(11) 0.027(9) 0.055(8) -0.006(8) 0.049(9) -0.000(7)
C39 0.0435(6) 0.0195(6) 0.0286(5) -0.0003(5) 0.0198(5) -0.0022(5)
H39 0.084(11) 0.026(10) 0.053(9) -0.006(8) 0.042(8) 0.001(7)
C40 0.0404(6) 0.0246(6) 0.0268(5) 0.0015(5) 0.0186(5) -0.0041(5)
H40 0.091(11) 0.044(11) 0.054(9) -0.002(9) 0.045(9) -0.021(8)
C41 0.0361(6) 0.0257(6) 0.0249(5) 0.0008(5) 0.0189(5) -0.0019(5)
H41 0.056(9) 0.065(12) 0.054(8) -0.000(8) 0.044(8) -0.000(8)
C42 0.0284(5) 0.0220(6) 0.0210(4) 0.0014(4) 0.0132(4) 0.0002(4)
C43 0.0305(5) 0.0227(6) 0.0235(5) -0.0007(4) 0.0156(4) -0.0000(4)
C44 0.0331(6) 0.0247(6) 0.0310(5) 0.0018(5) 0.0152(5) 0.0033(5)
H44 0.033(8) 0.052(11) 0.034(7) 0.008(7) -0.011(6) 0.014(7)
C45 0.0436(7) 0.0255(7) 0.0391(6) 0.0026(6) 0.0232(6) 0.0051(6)
H45 0.054(9) 0.050(12) 0.072(10) -0.003(8) 0.027(8) 0.014(9)
C46 0.0520(7) 0.0261(7) 0.0402(6) -0.0065(6) 0.0289(6) -0.0023(6)
H46 0.078(11) 0.028(10) 0.059(9) -0.007(8) 0.020(8) 0.019(8)
C47 0.0502(8) 0.0345(8) 0.0329(6) -0.0142(6) 0.0187(6) -0.0041(6)
H47 0.090(12) 0.050(12) 0.043(8) -0.052(10) 0.003(9) -0.006(8)
C48 0.0385(6) 0.0329(7) 0.0251(5) -0.0082(6) 0.0114(5) -0.0003(5)
H48 0.060(10) 0.059(12) 0.035(8) -0.010(8) -0.000(7) 0.013(8)
C49 0.0297(5) 0.0193(6) 0.0216(4) 0.0000(4) 0.0140(4) -0.0001(4)
C50 0.0324(6) 0.0221(6) 0.0260(5) -0.0005(5) 0.0131(5) 0.0003(5)
H50 0.039(8) 0.046(10) 0.041(8) -0.004(7) 0.007(7) 0.005(7)
C51 0.0349(6) 0.0244(6) 0.0317(5) -0.0019(5) 0.0149(5) 0.0001(5)
H51 0.024(7) 0.061(12) 0.043(8) 0.006(7) -0.008(6) 0.010(8)
C52 0.0356(6) 0.0222(7) 0.0342(6) -0.0042(5) 0.0160(5) 0.0014(5)
H52 0.070(10) 0.015(8) 0.064(9) -0.017(7) 0.021(8) 0.010(7)
C53 0.0345(6) 0.0216(6) 0.0303(5) -0.0010(5) 0.0156(5) 0.0041(5)
H53 0.057(9) 0.034(10) 0.034(7) 0.000(7) 0.014(7) 0.007(7)
C54 0.0309(5) 0.0201(6) 0.0245(5) -0.0003(4) 0.0151(4) 0.0016(4)
C55 0.0310(5) 0.0194(5) 0.0247(5) 0.0001(4) 0.0152(4) 0.0012(4)
C56 0.0310(6) 0.0240(6) 0.0269(5) 0.0005(5) 0.0153(5) 0.0051(5)
H56 0.034(7) 0.052(10) 0.025(6) 0.004(6) 0.014(6) 0.008(6)
C57 0.0319(6) 0.0271(6) 0.0320(5) 0.0000(5) 0.0138(5) 0.0072(5)
H57 0.040(8) 0.054(11) 0.048(8) 0.003(7) 0.025(7) 0.019(7)
C58 0.0357(6) 0.0296(7) 0.0303(5) -0.0020(5) 0.0111(5) 0.0050(5)
H58 0.040(8) 0.061(12) 0.039(8) -0.007(8) -0.004(7) 0.009(8)
C59 0.0383(6) 0.0316(7) 0.0263(5) -0.0012(5) 0.0132(5) 0.0006(5)
H59 0.062(9) 0.083(14) 0.008(6) -0.021(9) 0.004(6) -0.007(7)
C60 0.0354(6) 0.0268(6) 0.0243(5) 0.0008(5) 0.0159(5) 0.0021(5)
H60 0.038(8) 0.069(12) 0.042(8) -0.004(8) 0.028(7) 0.012(8)
C61 0.0325(5) 0.0217(6) 0.0232(4) -0.0016(4) 0.0164(4) -0.0016(4)
C62 0.0422(6) 0.0237(7) 0.0277(5) -0.0049(5) 0.0217(5) -0.0019(5)
H62 0.101(13) 0.020(9) 0.059(9) -0.001(8) 0.049(9) -0.006(8)
C63 0.0428(6) 0.0290(7) 0.0293(5) -0.0062(5) 0.0228(5) -0.0021(5)
H63 0.085(11) 0.024(9) 0.063(9) -0.024(8) 0.055(9) -0.006(7)
C64 0.0455(7) 0.0317(7) 0.0346(6) -0.0066(5) 0.0278(5) -0.0047(5)
H64 0.081(11) 0.067(12) 0.059(9) -0.026(9) 0.058(9) -0.021(8)
C65 0.0442(7) 0.0264(7) 0.0334(5) -0.0040(5) 0.0263(5) -0.0052(5)
H65 0.085(11) 0.041(11) 0.080(11) 0.007(9) 0.067(10) -0.002(9)
C66 0.0313(5) 0.0237(6) 0.0251(5) -0.0022(5) 0.0159(4) -0.0029(4)
C67 0.0304(5) 0.0226(6) 0.0267(5) -0.0023(4) 0.0161(4) -0.0036(4)
C68 0.0314(6) 0.0285(7) 0.0328(5) -0.0042(5) 0.0159(5) -0.0028(5)
H68 0.044(9) 0.050(11) 0.054(9) 0.012(8) -0.008(7) 0.024(8)
C69 0.0355(7) 0.0313(7) 0.0410(6) -0.0070(6) 0.0205(6) -0.0043(5)
H69 0.042(9) 0.055(12) 0.077(10) -0.017(8) 0.019(8) -0.006(9)
C70 0.0439(7) 0.0264(7) 0.0410(6) -0.0054(6) 0.0248(6) -0.0011(5)
H70 0.085(11) 0.048(12) 0.068(10) -0.006(9) 0.045(9) 0.012(9)
C71 0.0435(7) 0.0276(7) 0.0356(6) -0.0037(6) 0.0188(6) 0.0033(5)
H71 0.081(11) 0.060(12) 0.029(7) -0.000(9) 0.009(7) 0.028(8)
C72 0.0353(6) 0.0266(7) 0.0292(5) -0.0026(5) 0.0144(5) 0.0007(5)
H72 0.037(8) 0.060(12) 0.044(8) -0.013(8) -0.004(7) -0.004(8)
N1 0.0360(5) 0.0202(5) 0.0258(4) 0.0026(4) 0.0189(4) 0.0017(4)
H1a 0.072(11) 0.019(9) 0.043(8) 0.012(8) 0.032(8) 0.016(7)
N2 0.0298(4) 0.0190(5) 0.0208(4) -0.0000(4) 0.0136(3) 0.0010(4)
N3 0.0326(5) 0.0206(5) 0.0224(4) 0.0016(4) 0.0153(4) 0.0014(4)
H3a 0.049(9) 0.024(9) 0.029(7) -0.002(7) 0.020(7) -0.008(7)
N4 0.0327(5) 0.0204(5) 0.0221(4) -0.0002(4) 0.0157(4) -0.0010(4)
H4b 0.071(10) 0.018(9) 0.029(7) -0.004(8) 0.031(7) 0.004(7)
N5 0.0315(4) 0.0189(5) 0.0208(4) 0.0001(4) 0.0144(4) -0.0003(4)
N6 0.0398(5) 0.0196(5) 0.0254(4) -0.0015(4) 0.0202(4) -0.0007(4)
H6 0.073(10) 0.015(8) 0.031(8) -0.002(8) 0.028(7) -0.002(7)

loop_
_atom_type_symbol
_atom_type_scat_dispersion_real
_atom_type_scat_dispersion_imag
_atom_type_scat_source
_atom_type_scat_dispersion_source
B 0.00963 0.00408 'NoSpherA2: Chem.Sci. 2021, DOI:10.1039/D0SC05526C' 'Henke, Gullikson and Davis, At. Data and Nucl. Data Tables, 1993, 54, 2'
C 0.01920 0.00962 'NoSpherA2: Chem.Sci. 2021, DOI:10.1039/D0SC05526C' 'Henke, Gullikson and Davis, At. Data and Nucl. Data Tables, 1993, 54, 2'
H 0.00000 0.00000 'NoSpherA2: Chem.Sci. 2021, DOI:10.1039/D0SC05526C' 'Henke, Gullikson and Davis, At. Data and Nucl. Data Tables, 1993, 54, 2'
N 0.03256 0.01839 'NoSpherA2: Chem.Sci. 2021, DOI:10.1039/D0SC05526C' 'Henke, Gullikson and Davis, At. Data and Nucl. Data Tables, 1993, 54, 2'

loop_
_exptl_crystal_face_index_h
_exptl_crystal_face_index_k
_exptl_crystal_face_index_l
_exptl_crystal_face_perp_dist
13 0 4 0.0520
-14 -1 1 0.0512
-1 0 -16 0.0533
2 -6 -2 0.0338
11 -1 -15 0.0941
-1 6 0 0.0160
-11 0 15 0.0780
-1 -4 -13 0.0436
-1 0 16 0.0610
12 1 5 0.0478
12 -3 1 0.0519
3 -5 8 0.0444
-1 -5 11 0.0473
2 -6 3 0.0349
-6 -6 3 0.0277
-2 -6 -3 0.0225
-9 -5 2 0.0314
-6 -5 -4 0.0254
-8 1 -10 0.0584

loop_
_geom_angle_atom_site_label_1
_geom_angle_atom_site_label_2
_geom_angle_atom_site_label_3
_geom_angle
_geom_angle_site_symmetry_1
_geom_angle_site_symmetry_3
_geom_angle_publ_flag
N2 B1 N1 119.61(11) . . ?
N3 B2 N2 120.83(11) . . ?
N5 B3 N4 120.47(11) . . ?
N6 B4 N5 119.24(11) . . ?
C6 C1 C2 119.32(9) . . ?
N1 C1 C2 122.67(10) . . ?
N1 C1 C6 118.00(10) . . ?
C3 C2 C1 120.43(11) . . ?
C4 C3 C2 120.61(12) . . ?
C5 C4 C3 119.19(10) . . ?
C6 C5 C4 121.11(12) . . ?
C5 C6 C1 119.33(10) . . ?
C7 C6 C1 119.56(8) . . ?
C7 C6 C5 121.11(10) . . ?
C8 C7 C6 120.57(10) . . ?
C12 C7 C6 120.74(10) . . ?
C12 C7 C8 118.66(11) . . ?
C9 C8 C7 120.57(11) . . ?
C10 C9 C8 120.27(12) . . ?
C11 C10 C9 119.79(12) . . ?
C12 C11 C10 119.97(12) . . ?
C11 C12 C7 120.72(12) . . ?
C18 C13 C14 119.47(10) . . ?
N2 C13 C14 119.09(9) . . ?
N2 C13 C18 121.45(9) . . ?
C15 C14 C13 121.13(11) . . ?
C16 C15 C14 119.81(11) . . ?
C17 C16 C15 119.36(12) . . ?
C18 C17 C16 121.81(11) . . ?
C17 C18 C13 118.42(10) . . ?
C19 C18 C13 122.53(10) . . ?
C19 C18 C17 119.04(10) . . ?
C20 C19 C18 121.73(9) . . ?
C24 C19 C18 119.00(9) . . ?
C24 C19 C20 119.27(10) . . ?
C21 C20 C19 119.98(10) . . ?
C22 C21 C20 120.19(11) . . ?
C23 C22 C21 119.91(12) . . ?
C24 C23 C22 119.87(11) . . ?
C23 C24 C19 120.75(11) . . ?
C30 C25 C26 118.99(10) . . ?
N3 C25 C26 120.99(9) . . ?
N3 C25 C30 119.99(10) . . ?
C27 C26 C25 120.63(10) . . ?
C28 C27 C26 120.73(13) . . ?
C29 C28 C27 119.10(11) . . ?
C30 C29 C28 121.45(10) . . ?
C29 C30 C25 119.06(11) . . ?
C31 C30 C25 122.13(9) . . ?
C31 C30 C29 118.79(9) . . ?
C32 C31 C30 120.10(10) . . ?
C36 C31 C30 121.46(10) . . ?
C36 C31 C32 118.42(12) . . ?
C33 C32 C31 120.47(13) . . ?
C34 C33 C32 120.48(13) . . ?
C35 C34 C33 119.61(14) . . ?
C36 C35 C34 120.04(14) . . ?
C35 C36 C31 120.92(12) . . ?
C42 C37 C38 119.07(9) . . ?
N4 C37 C38 121.81(9) . . ?
N4 C37 C42 119.11(10) . . ?
C39 C38 C37 120.67(10) . . ?
C40 C39 C38 120.44(12) . . ?
C41 C40 C39 119.18(11) . . ?
C42 C41 C40 121.38(10) . . ?
C41 C42 C37 119.25(10) . . ?
C43 C42 C37 120.35(9) . . ?
C43 C42 C41 120.34(9) . . ?
C44 C43 C42 120.27(10) . . ?
C48 C43 C42 120.77(10) . . ?
C48 C43 C44 118.95(11) . . ?
C45 C44 C43 120.52(12) . . ?
C46 C45 C44 119.98(13) . . ?
C47 C46 C45 120.07(13) . . ?
C48 C47 C46 119.90(12) . . ?
C47 C48 C43 120.55(12) . . ?
C54 C49 C50 119.44(10) . . ?
N5 C49 C50 119.00(9) . . ?
N5 C49 C54 121.55(9) . . ?
C51 C50 C49 121.21(11) . . ?
C52 C51 C50 119.63(11) . . ?
C53 C52 C51 119.41(11) . . ?
C54 C53 C52 121.92(11) . . ?
C53 C54 C49 118.37(10) . . ?
C55 C54 C49 123.21(10) . . ?
C55 C54 C53 118.41(10) . . ?
C56 C55 C54 121.60(9) . . ?
C60 C55 C54 119.09(9) . . ?
C60 C55 C56 119.22(10) . . ?
C57 C56 C55 120.25(10) . . ?
C58 C57 C56 120.08(11) . . ?
C59 C58 C57 120.04(11) . . ?
C60 C59 C58 119.98(10) . . ?
C59 C60 C55 120.43(10) . . ?
C66 C61 C62 119.52(9) . . ?
N6 C61 C62 122.33(10) . . ?
N6 C61 C66 118.15(10) . . ?
C63 C62 C61 120.37(11) . . ?
C64 C63 C62 120.46(11) . . ?
C65 C64 C63 119.28(10) . . ?
C66 C65 C64 121.13(12) . . ?
C65 C66 C61 119.20(10) . . ?
C67 C66 C61 119.78(9) . . ?
C67 C66 C65 121.01(10) . . ?
C68 C67 C66 119.71(10) . . ?
C72 C67 C66 121.19(10) . . ?
C72 C67 C68 119.08(11) . . ?
C69 C68 C67 120.22(12) . . ?
C70 C69 C68 120.30(12) . . ?
C71 C70 C69 119.74(12) . . ?
C72 C71 C70 119.94(12) . . ?
C71 C72 C67 120.70(12) . . ?
C1 N1 B1 131.00(10) . . ?
B2 N2 B1 120.15(9) . . ?
C13 N2 B1 118.86(9) . . ?
C13 N2 B2 120.98(8) . . ?
C25 N3 B2 129.16(11) . . ?
C37 N4 B3 129.35(11) . . ?
B4 N5 B3 120.68(10) . . ?
C49 N5 B3 120.64(8) . . ?
C49 N5 B4 118.67(9) . . ?
C61 N6 B4 130.73(10) . . ?

loop_
_geom_bond_atom_site_label_1
_geom_bond_atom_site_label_2
_geom_bond_distance
_geom_bond_site_symmetry_2
_geom_bond_publ_flag
B1 N1 1.4096(16) . ?
B1 N2 1.4435(13) . ?
B2 N2 1.4425(15) . ?
B2 N3 1.4145(14) . ?
B3 N4 1.4174(14) . ?
B3 N5 1.4397(15) . ?
B4 N5 1.4410(13) . ?
B4 N6 1.4127(16) . ?
C1 C2 1.3995(15) . ?
C1 C6 1.4102(15) . ?
C1 N1 1.4051(12) . ?
C2 C3 1.3930(15) . ?
C3 C4 1.3915(18) . ?
C4 C5 1.3942(17) . ?
C5 C6 1.3991(14) . ?
C6 C7 1.4918(15) . ?
C7 C8 1.3949(15) . ?
C7 C12 1.3993(16) . ?
C8 C9 1.3955(16) . ?
C9 C10 1.3878(17) . ?
C10 C11 1.3895(18) . ?
C11 C12 1.3955(17) . ?
C13 C14 1.3968(15) . ?
C13 C18 1.4090(14) . ?
C13 N2 1.4355(13) . ?
C14 C15 1.3902(16) . ?
C15 C16 1.3903(17) . ?
C16 C17 1.3889(16) . ?
C17 C18 1.4002(15) . ?
C18 C19 1.4792(14) . ?
C19 C20 1.3976(14) . ?
C19 C24 1.3967(14) . ?
C20 C21 1.3922(16) . ?
C21 C22 1.3970(17) . ?
C22 C23 1.3886(18) . ?
C23 C24 1.3872(16) . ?
C25 C26 1.3990(16) . ?
C25 C30 1.4156(14) . ?
C25 N3 1.4048(14) . ?
C26 C27 1.3904(16) . ?
C27 C28 1.3902(16) . ?
C28 C29 1.3864(18) . ?
C29 C30 1.4014(15) . ?
C30 C31 1.4828(16) . ?
C31 C32 1.3998(16) . ?
C31 C36 1.3985(16) . ?
C32 C33 1.3908(19) . ?
C33 C34 1.389(2) . ?
C34 C35 1.388(2) . ?
C35 C36 1.3919(18) . ?
C37 C38 1.3990(15) . ?
C37 C42 1.4124(13) . ?
C37 N4 1.4038(13) . ?
C38 C39 1.3956(15) . ?
C39 C40 1.3937(15) . ?
C40 C41 1.3875(17) . ?
C41 C42 1.4022(15) . ?
C42 C43 1.4884(15) . ?
C43 C44 1.3977(16) . ?
C43 C48 1.3966(15) . ?
C44 C45 1.3931(17) . ?
C45 C46 1.3888(18) . ?
C46 C47 1.3906(19) . ?
C47 C48 1.3938(18) . ?
C49 C50 1.3957(15) . ?
C49 C54 1.4075(15) . ?
C49 N5 1.4366(13) . ?
C50 C51 1.3924(16) . ?
C51 C52 1.3907(17) . ?
C52 C53 1.3856(16) . ?
C53 C54 1.4012(15) . ?
C54 C55 1.4803(15) . ?
C55 C56 1.3984(14) . ?
C55 C60 1.4007(13) . ?
C56 C57 1.3917(16) . ?
C57 C58 1.3912(15) . ?
C58 C59 1.3934(16) . ?
C59 C60 1.3875(16) . ?
C61 C62 1.3988(15) . ?
C61 C66 1.4085(15) . ?
C61 N6 1.4089(12) . ?
C62 C63 1.3941(15) . ?
C63 C64 1.3919(17) . ?
C64 C65 1.3939(17) . ?
C65 C66 1.3990(14) . ?
C66 C67 1.4923(15) . ?
C67 C68 1.3966(16) . ?
C67 C72 1.3963(16) . ?
C68 C69 1.3983(17) . ?
C69 C70 1.3928(18) . ?
C70 C71 1.3913(17) . ?
C71 C72 1.3966(16) . ?

loop_
_restr_U_iso_atom_site_label
_restr_U_iso_weight_param
H3b 0.0020

loop_
_exptl_oxdiff_crystal_face_indexfrac_h
_exptl_oxdiff_crystal_face_indexfrac_k
_exptl_oxdiff_crystal_face_indexfrac_l
_exptl_oxdiff_crystal_face_x
_exptl_oxdiff_crystal_face_y
_exptl_oxdiff_crystal_face_z
12.8712 -0.0878 3.7223 -0.9433 0.2265 -0.2428
-14.3500 -0.9541 0.5265 0.8723 -0.0678 0.4842
-1.0794 -0.2310 -15.5698 0.7770 -0.0637 -0.6262
1.8476 -6.3500 -2.1820 0.1824 0.9811 -0.0643
11.0368 -1.0537 -14.9639 0.0430 0.2466 -0.9682
-0.5803 6.4200 0.4538 -0.1829 -0.9819 -0.0499
-11.1601 -0.0835 15.1911 -0.0109 -0.0745 0.9972
-0.8115 -3.5540 -13.0138 0.7473 0.4589 -0.4805
-1.0310 0.1270 16.3844 -0.6832 0.0521 0.7283
12.1712 0.8554 4.8079 -0.9791 0.0784 -0.1875
12.1101 -3.1125 1.3107 -0.6951 0.6619 -0.2806
2.6979 -5.2062 7.9396 -0.3622 0.8737 0.3246
-0.7147 -4.7069 11.1679 -0.3176 0.7637 0.5620
2.4914 -6.1796 2.5864 -0.0775 0.9902 0.1163
-6.0387 -5.8858 3.4131 0.3913 0.8217 0.4143
-1.7069 -6.2118 -3.0275 0.4312 0.9022 0.0090
-9.2488 -5.0889 2.2714 0.6123 0.6464 0.4552
-5.6385 -5.4498 -3.9365 0.6863 0.7225 0.0828
-8.0371 1.3266 -10.1646 0.9048 -0.3762 -0.1996
